data_7037535
loop_
_publ_author_name
'Canaj, Angelos B.'
'Tzimopoulos, Demetrios I.'
'Otr\;eba, Marta'
'Lis, Tadeusz'
'Inglis, Ross'
'Milios, Constantinos J.'

_publ_section_title
;
 Solvothermal synthesis of enneanuclear [CuLn] clusters.
;
_journal_issue 46
_journal_name_full 'Dalton transactions (Cambridge, England : 2003)'
_journal_page_first 19880
_journal_page_last 19885
_journal_paper_doi 10.1039/c5dt03542b
_journal_volume 44
_journal_year 2015
_chemical_formula_moiety 'C98 H98 Cu7 Gd2 N6 O26, 2(C2 H3 N)'
_chemical_formula_sum 'C102 H104 Cu7 Gd2 N8 O26'
_chemical_formula_weight 2617.21
_chemical_name_systematic
;
 ?
;
_space_group_crystal_system triclinic
_space_group_IT_number 2
_space_group_name_Hall '-P 1'
_space_group_name_H-M_alt 'P -1'
_symmetry_space_group_name_Hall '-P 1'
_symmetry_space_group_name_H-M 'P -1'
_atom_sites_solution_hydrogens mixed
_audit_creation_method SHELXL-2013
_audit_update_record
;
2015-09-10 deposited with the CCDC.
2015-10-29 downloaded from the CCDC.
;
_cell_angle_alpha 68.40(2)
_cell_angle_beta 69.42(2)
_cell_angle_gamma 84.05(2)
_cell_formula_units_Z 1
_cell_length_a 11.991(3)
_cell_length_b 14.520(4)
_cell_length_c 16.537(4)
_cell_measurement_reflns_used 12031
_cell_measurement_temperature 170(2)
_cell_measurement_theta_max 29
_cell_measurement_theta_min 3
_cell_volume 2505.1(12)
_computing_cell_refinement 'CrysAlis PRO (Agilent, 2011)'
_computing_data_collection 'CrysAlis PRO (Agilent, 2011)'
_computing_data_reduction 'CrysAlis PRO (Agilent, 2011)'
_computing_structure_refinement 'SHELXL-2013 (Sheldrick, 2013)'
_computing_structure_solution 'SHELXS-97 (Sheldrick, 1990)'
_diffrn_ambient_temperature 170(2)
_diffrn_measured_fraction_theta_full 0.998
_diffrn_measured_fraction_theta_max 0.952
_diffrn_measurement_device_type 'KUMA KM4 diffractometer with CCD detector'
_diffrn_measurement_method w/
_diffrn_radiation_monochromator graphite
_diffrn_radiation_source 'fine-focus sealed tube'
_diffrn_radiation_type MoK\a
_diffrn_radiation_wavelength 0.71073
_diffrn_reflns_av_R_equivalents 0.0536
_diffrn_reflns_av_unetI/netI 0.0776
_diffrn_reflns_laue_measured_fraction_full 0.998
_diffrn_reflns_laue_measured_fraction_max 0.952
_diffrn_reflns_limit_h_max 15
_diffrn_reflns_limit_h_min -15
_diffrn_reflns_limit_k_max 19
_diffrn_reflns_limit_k_min -19
_diffrn_reflns_limit_l_max 22
_diffrn_reflns_limit_l_min -21
_diffrn_reflns_number 25865
_diffrn_reflns_point_group_measured_fraction_full 0.998
_diffrn_reflns_point_group_measured_fraction_max 0.952
_diffrn_reflns_theta_full 25.500
_diffrn_reflns_theta_max 28.561
_diffrn_reflns_theta_min 3.019
_exptl_absorpt_coefficient_mu 2.838
_exptl_absorpt_correction_T_max 0.958
_exptl_absorpt_correction_T_min 0.477
_exptl_absorpt_correction_type analytical
_exptl_absorpt_process_details
;
CrysAlis RED, Oxford Diffraction Ltd.,
Version 1.171.32.5
Analytical numeric absorption correction using a
multifaceted crystal model based on expressions
derived by R.C. Clark & J.S. Reid.
(Clark, R. C. & Reid, J. S. (1995). Acta Cryst. A51, 887-897)
;
_exptl_crystal_colour green
_exptl_crystal_density_diffrn 1.735
_exptl_crystal_description PLATE
_exptl_crystal_F_000 1311
_exptl_crystal_size_max 0.400
_exptl_crystal_size_mid 0.190
_exptl_crystal_size_min 0.020
_refine_diff_density_max 1.03
_refine_diff_density_min -1.03
_refine_diff_density_rms 0.147
_refine_ls_extinction_method none
_refine_ls_goodness_of_fit_ref 1.005
_refine_ls_hydrogen_treatment constr
_refine_ls_matrix_type full
_refine_ls_number_parameters 662
_refine_ls_number_reflns 12167
_refine_ls_number_restraints 0
_refine_ls_restrained_S_all 1.005
_refine_ls_R_factor_all 0.0712
_refine_ls_R_factor_gt 0.0447
_refine_ls_shift/su_max 0.001
_refine_ls_shift/su_mean 0.000
_refine_ls_structure_factor_coef Fsqd
_refine_ls_weighting_details
;
 w=1/[\s^2^(Fo^2^)+(0.0500P)^2^]
 where P=(Fo^2^+2Fc^2^)/3
;
_refine_ls_weighting_scheme calc
_refine_ls_wR_factor_gt 0.0991
_refine_ls_wR_factor_ref 0.1046
_reflns_Friedel_coverage 0.000
_reflns_number_gt 8542
_reflns_number_total 12167
_reflns_threshold_expression 'I > 2\s(I)'
_cod_data_source_file c5dt03542b2.cif
_cod_data_source_block AT2302A
_cod_database_code 7037535
_shelx_space_group_comment
;
The symmetry employed for this shelxl refinement is uniquely defined
by the following loop, which should always be used as a source of
symmetry information in preference to the above space-group names.
They are only intended as comments.
;
_shelx_estimated_absorpt_t_min 0.396
_shelx_estimated_absorpt_t_max 0.945
_shelxl_version_number 2013-2

loop_
_space_group_symop_operation_xyz
'x, y, z'
'-x, -y, -z'

loop_
_atom_site_label
_atom_site_type_symbol
_atom_site_fract_x
_atom_site_fract_y
_atom_site_fract_z
_atom_site_U_iso_or_equiv
_atom_site_adp_type
_atom_site_occupancy
_atom_site_site_symmetry_order
_atom_site_calc_flag
_atom_site_refinement_flags_posn
_atom_site_refinement_flags_adp
_atom_site_refinement_flags_occupancy
_atom_site_disorder_assembly
_atom_site_disorder_group
Gd Gd 0.35050(2) 0.43744(2) 0.39196(2) 0.02291(7) Uani 1 1 d . . . . .
Cu1 Cu 0.5000 0.5000 0.5000 0.02024(16) Uani 1 2 d S . P . .
Cu2 Cu 0.46056(5) 0.67700(4) 0.32987(4) 0.02386(13) Uani 1 1 d . . . . .
Cu3 Cu 0.65739(5) 0.53822(4) 0.26740(4) 0.02623(13) Uani 1 1 d . . . . .
Cu4 Cu 0.36234(5) 0.25684(4) 0.31129(4) 0.02721(14) Uani 1 1 d . . . . .
O2A O 0.5460(3) 0.7821(2) 0.2232(2) 0.0294(7) Uani 1 1 d . . . . .
C1A C 0.5373(4) 0.9010(3) 0.2958(3) 0.0252(10) Uani 1 1 d . . . . .
C2A C 0.5772(4) 0.8670(3) 0.2206(3) 0.0255(10) Uani 1 1 d . . . . .
C3A C 0.6589(5) 0.9290(4) 0.1350(4) 0.0365(12) Uani 1 1 d . . . . .
H3A H 0.6845 0.9076 0.0836 0.044 Uiso 1 1 calc R U . . .
C4A C 0.7008(5) 1.0167(4) 0.1246(4) 0.0374(12) Uani 1 1 d . . . . .
H4A H 0.7570 1.0544 0.0670 0.045 Uiso 1 1 calc R U . . .
C5A C 0.7065(6) 1.1464(4) 0.1857(4) 0.0484(15) Uani 1 1 d . . . . .
H5A H 0.7619 1.1844 0.1278 0.058 Uiso 1 1 calc R U . . .
C6A C 0.6697(6) 1.1825(4) 0.2571(4) 0.0469(15) Uani 1 1 d . . . . .
H6A H 0.6997 1.2446 0.2486 0.056 Uiso 1 1 calc R U . . .
C7A C 0.5891(6) 1.1275(4) 0.3404(4) 0.0467(15) Uani 1 1 d . . . . .
H7A H 0.5635 1.1525 0.3895 0.056 Uiso 1 1 calc R U . . .
C8A C 0.5447(5) 1.0373(4) 0.3545(4) 0.0387(13) Uani 1 1 d . . . . .
H8A H 0.4887 1.0017 0.4131 0.046 Uiso 1 1 calc R U . . .
C9A C 0.5802(4) 0.9959(3) 0.2841(4) 0.0289(11) Uani 1 1 d . . . . .
C10A C 0.6629(5) 1.0537(3) 0.1977(4) 0.0317(11) Uani 1 1 d . . . . .
C11A C 0.4569(4) 0.8427(3) 0.3838(3) 0.0257(10) Uani 1 1 d . . . . .
H11A H 0.4320 0.8716 0.4301 0.031 Uiso 1 1 calc R U . . .
N1A N 0.4145(3) 0.7549(3) 0.4072(3) 0.0243(8) Uani 1 1 d . . . . .
C12A C 0.3364(4) 0.7015(3) 0.5037(3) 0.0228(9) Uani 1 1 d . . . . .
C13A C 0.2340(4) 0.7649(4) 0.5382(4) 0.0315(11) Uani 1 1 d . . . . .
H13A H 0.2664 0.8229 0.5403 0.047 Uiso 1 1 calc R U . . .
H13B H 0.1820 0.7257 0.6003 0.047 Uiso 1 1 calc R U . . .
H13C H 0.1880 0.7868 0.4961 0.047 Uiso 1 1 calc R U . . .
C14A C 0.4074(4) 0.6710(3) 0.5701(3) 0.0233(9) Uani 1 1 d . . . . .
H14A H 0.4625 0.7267 0.5528 0.028 Uiso 1 1 calc R U . . .
H14B H 0.3509 0.6612 0.6331 0.028 Uiso 1 1 calc R U . . .
O14A O 0.4748(3) 0.5844(2) 0.5734(2) 0.0247(7) Uani 1 1 d . . . . .
C15A C 0.2859(4) 0.6111(3) 0.4998(3) 0.0236(9) Uani 1 1 d . . . . .
H15A H 0.2519 0.5622 0.5632 0.028 Uiso 1 1 calc R U . . .
H15B H 0.2210 0.6318 0.4734 0.028 Uiso 1 1 calc R U . . .
O15A O 0.3771(3) 0.5662(2) 0.4445(2) 0.0230(7) Uani 1 1 d . . . . .
O2B O 0.8114(3) 0.4912(3) 0.2657(3) 0.0357(8) Uani 1 1 d . . . . .
C1B C 0.8580(5) 0.4281(4) 0.1420(4) 0.0370(12) Uani 1 1 d . . . . .
C2B C 0.8810(5) 0.4440(4) 0.2137(4) 0.0374(12) Uani 1 1 d . . . . .
C3B C 0.9860(5) 0.4041(4) 0.2353(5) 0.0517(16) Uani 1 1 d . . . . .
H3B H 1.0016 0.4147 0.2838 0.062 Uiso 1 1 calc R U . . .
C4B C 1.0630(5) 0.3517(5) 0.1879(6) 0.065(2) Uani 1 1 d . . . . .
H4B H 1.1308 0.3248 0.2047 0.078 Uiso 1 1 calc R U . . .
C5B C 1.1254(7) 0.2792(5) 0.0637(6) 0.075(2) Uani 1 1 d . . . . .
H5B H 1.1912 0.2503 0.0824 0.090 Uiso 1 1 calc R U . . .
C6B C 1.1104(8) 0.2662(6) -0.0079(6) 0.087(3) Uani 1 1 d . . . . .
H6B H 1.1647 0.2281 -0.0395 0.104 Uiso 1 1 calc R U . . .
C7B C 1.0151(8) 0.3088(6) -0.0353(5) 0.079(3) Uani 1 1 d . . . . .
H7B H 1.0064 0.3017 -0.0876 0.095 Uiso 1 1 calc R U . . .
C8B C 0.9321(6) 0.3615(5) 0.0111(5) 0.0620(19) Uani 1 1 d . . . . .
H8B H 0.8666 0.3887 -0.0088 0.074 Uiso 1 1 calc R U . . .
C9B C 0.9436(5) 0.3753(4) 0.0880(4) 0.0457(15) Uani 1 1 d . . . . .
C10B C 1.0444(6) 0.3357(5) 0.1125(5) 0.0575(18) Uani 1 1 d . . . . .
C11B C 0.7524(5) 0.4609(3) 0.1210(3) 0.0343(12) Uani 1 1 d . . . . .
H11B H 0.7457 0.4500 0.0696 0.041 Uiso 1 1 calc R U . . .
N1N N 0.6642(4) 0.5040(3) 0.1639(3) 0.0281(9) Uani 1 1 d . . . . .
C12B C 0.5564(5) 0.5305(4) 0.1359(3) 0.0318(11) Uani 1 1 d . . . . .
C13B C 0.5909(6) 0.5768(4) 0.0294(3) 0.0397(13) Uani 1 1 d . . . . .
H13D H 0.6310 0.5276 0.0020 0.060 Uiso 1 1 calc R U . . .
H13E H 0.6446 0.6344 0.0056 0.060 Uiso 1 1 calc R U . . .
H13F H 0.5188 0.5978 0.0131 0.060 Uiso 1 1 calc R U . . .
C14B C 0.4949(5) 0.6069(4) 0.1771(3) 0.0306(11) Uani 1 1 d . . . . .
H14C H 0.5370 0.6720 0.1394 0.037 Uiso 1 1 calc R U . . .
H14D H 0.4120 0.6137 0.1768 0.037 Uiso 1 1 calc R U . . .
O14B O 0.4938(3) 0.5784(2) 0.2703(2) 0.0245(7) Uani 1 1 d . . . . .
C15B C 0.4800(5) 0.4384(4) 0.1675(3) 0.0342(12) Uani 1 1 d . . . . .
H15X H 0.4145 0.4569 0.1417 0.041 Uiso 1 1 calc R U . . .
H15Y H 0.5293 0.3906 0.1410 0.041 Uiso 1 1 calc R U . . .
O15B O 0.4299(3) 0.3902(2) 0.2640(2) 0.0271(7) Uani 1 1 d . . . . .
O2C O 0.3982(3) 0.2373(2) 0.1984(2) 0.0353(8) Uani 1 1 d . . . . .
C1C C 0.2981(4) 0.0780(3) 0.2565(3) 0.0281(10) Uani 1 1 d . . . . .
C2C C 0.3728(4) 0.1586(3) 0.1871(3) 0.0272(10) Uani 1 1 d . . . . .
C3C C 0.4246(5) 0.1556(4) 0.0964(4) 0.0328(11) Uani 1 1 d . . . . .
H3C H 0.4761 0.2089 0.0493 0.039 Uiso 1 1 calc R U . . .
C4C C 0.4030(5) 0.0798(4) 0.0750(4) 0.0389(12) Uani 1 1 d . . . . .
H4C H 0.4378 0.0820 0.0130 0.047 Uiso 1 1 calc R U . . .
C5C C 0.3123(5) -0.0850(4) 0.1204(4) 0.0461(14) Uani 1 1 d . . . . .
H5C H 0.3474 -0.0828 0.0585 0.055 Uiso 1 1 calc R U . . .
C6C C 0.2465(6) -0.1658(4) 0.1857(4) 0.0510(16) Uani 1 1 d . . . . .
H6C H 0.2381 -0.2207 0.1699 0.061 Uiso 1 1 calc R U . . .
C7C C 0.1911(6) -0.1688(4) 0.2758(4) 0.0474(15) Uani 1 1 d . . . . .
H7C H 0.1433 -0.2250 0.3213 0.057 Uiso 1 1 calc R U . . .
C8C C 0.2058(5) -0.0895(4) 0.2993(4) 0.0369(12) Uani 1 1 d . . . . .
H8C H 0.1672 -0.0922 0.3612 0.044 Uiso 1 1 calc R U . . .
C9C C 0.2765(4) -0.0048(3) 0.2338(4) 0.0292(11) Uani 1 1 d . . . . .
C10C C 0.3299(5) -0.0033(4) 0.1425(4) 0.0340(12) Uani 1 1 d . . . . .
C11C C 0.2400(5) 0.0764(4) 0.3484(4) 0.0354(12) Uani 1 1 d . . . . .
H11C H 0.1825 0.0246 0.3895 0.043 Uiso 1 1 calc R U . . .
N1C N 0.2595(4) 0.1402(3) 0.3805(3) 0.0321(9) Uani 1 1 d . . . . .
C12C C 0.1888(6) 0.1393(5) 0.4747(4) 0.0575(19) Uani 1 1 d . . . . .
C13C C 0.1448(10) 0.0370(6) 0.5477(5) 0.127(5) Uani 1 1 d . . . . .
H13G H 0.0953 0.0056 0.5284 0.190 Uiso 1 1 calc R U . . .
H13H H 0.0977 0.0440 0.6069 0.190 Uiso 1 1 calc R U . . .
H13I H 0.2134 -0.0041 0.5547 0.190 Uiso 1 1 calc R U . . .
C14C C 0.2711(6) 0.1861(4) 0.5023(4) 0.0445(14) Uani 1 1 d . . . . .
H14E H 0.2238 0.2049 0.5561 0.053 Uiso 1 1 calc R U . . .
H14F H 0.3299 0.1372 0.5206 0.053 Uiso 1 1 calc R U . . .
O14C O 0.3313(3) 0.2707(2) 0.4283(2) 0.0287(7) Uani 1 1 d . . . . .
C15C C 0.0849(6) 0.2094(7) 0.4588(7) 0.096(3) Uani 1 1 d . . . . .
H15E H 0.1112 0.2600 0.3970 0.115 Uiso 1 1 d . U . . .
H15F H 0.0292 0.1723 0.4489 0.115 Uiso 0.7024 1 d . U P . .
H15G H 0.0540 0.2410 0.5057 0.115 Uiso 0.2976 1 d . U P . .
O15C O 0.0164(6) 0.2519(5) 0.5216(5) 0.065(2) Uani 0.702(9) 1 d . . P . .
H15C H 0.0396 0.3110 0.5037 0.097 Uiso 0.702(9) 1 d R U P . .
O16C O 0.0087(13) 0.1231(10) 0.4807(10) 0.058(5) Uiso 0.298(9) 1 d . . P . .
H16C H -0.0159 0.1331 0.4366 0.086 Uiso 0.298(9) 1 d R U P . .
O1 O 0.6457(3) 0.6001(2) 0.3594(2) 0.0247(7) Uani 1 1 d . . . . .
O2 O 0.7387(3) 0.6330(2) 0.4403(2) 0.0293(7) Uani 1 1 d . . . . .
C1 C 0.7272(4) 0.6451(3) 0.3659(3) 0.0228(9) Uani 1 1 d . . . . .
C2 C 0.8105(5) 0.7159(4) 0.2769(3) 0.0336(11) Uani 1 1 d . . . . .
H2A H 0.8653 0.7485 0.2909 0.050 Uiso 1 1 calc R U . . .
H2B H 0.7641 0.7660 0.2449 0.050 Uiso 1 1 calc R U . . .
H2C H 0.8562 0.6790 0.2373 0.050 Uiso 1 1 calc R U . . .
O3 O 0.2351(3) 0.5717(3) 0.3235(3) 0.0487(10) Uani 1 1 d . . . . .
O4 O 0.1367(4) 0.4345(3) 0.4164(3) 0.0624(13) Uani 1 1 d . . . . .
C3 C 0.1391(5) 0.5235(4) 0.3647(4) 0.0380(13) Uani 1 1 d . . . . .
C4 C 0.0279(6) 0.5739(5) 0.3535(6) 0.0619(19) Uani 1 1 d . . . . .
H4D H 0.0141 0.6286 0.3767 0.093 Uiso 1 1 calc R U . . .
H4E H -0.0397 0.5263 0.3884 0.093 Uiso 1 1 calc R U . . .
H4F H 0.0360 0.5999 0.2879 0.093 Uiso 1 1 calc R U . . .
N10 N 0.0130(17) -0.0924(14) 0.0648(14) 0.186(8) Uiso 0.718(9) 1 d . . P A 3
C10 C 0.0031(16) -0.0477(13) 0.1108(13) 0.127(6) Uiso 0.718(9) 1 d . . P A 3
C20 C -0.0054(11) 0.0085(10) 0.1616(9) 0.087(4) Uiso 0.718(9) 1 d . . P A 3
H20A H -0.0833 -0.0040 0.2109 0.131 Uiso 0.718(9) 1 calc R U P A 3
H20B H 0.0029 0.0786 0.1219 0.131 Uiso 0.718(9) 1 calc R U P A 3
H20C H 0.0578 -0.0082 0.1889 0.131 Uiso 0.718(9) 1 calc R U P A 3
N20 N 0.003(2) 0.1393(16) 0.2959(15) 0.068(7) Uiso 0.282(9) 1 d . . P A 4
C30 C -0.002(2) 0.1006(17) 0.2518(16) 0.053(6) Uiso 0.282(9) 1 d . . P A 4
C40 C -0.009(3) 0.058(2) 0.195(2) 0.077(8) Uiso 0.282(9) 1 d . . P A 4
H40A H -0.0851 0.0739 0.1839 0.115 Uiso 0.282(9) 1 calc R U P A 4
H40B H -0.0034 -0.0135 0.2223 0.115 Uiso 0.282(9) 1 calc R U P A 4
H40C H 0.0567 0.0838 0.1359 0.115 Uiso 0.282(9) 1 calc R U P A 4

loop_
_atom_site_aniso_label
_atom_site_aniso_U_11
_atom_site_aniso_U_22
_atom_site_aniso_U_33
_atom_site_aniso_U_23
_atom_site_aniso_U_13
_atom_site_aniso_U_12
Gd 0.02449(12) 0.02445(12) 0.02620(13) -0.01397(10) -0.00990(10) -0.00260(9)
Cu1 0.0210(4) 0.0220(4) 0.0252(4) -0.0155(3) -0.0092(3) 0.0018(3)
Cu2 0.0282(3) 0.0223(3) 0.0263(3) -0.0139(2) -0.0094(3) -0.0003(2)
Cu3 0.0278(3) 0.0303(3) 0.0270(3) -0.0186(3) -0.0076(3) -0.0003(2)
Cu4 0.0311(3) 0.0261(3) 0.0283(3) -0.0144(3) -0.0075(3) -0.0068(2)
O2A 0.038(2) 0.0237(17) 0.0279(18) -0.0144(14) -0.0067(16) -0.0021(14)
C1A 0.026(2) 0.025(2) 0.028(3) -0.015(2) -0.010(2) 0.0064(19)
C2A 0.029(3) 0.021(2) 0.029(3) -0.011(2) -0.010(2) 0.0010(19)
C3A 0.044(3) 0.034(3) 0.027(3) -0.013(2) -0.004(2) 0.000(2)
C4A 0.044(3) 0.028(3) 0.032(3) -0.006(2) -0.005(2) -0.006(2)
C5A 0.058(4) 0.034(3) 0.048(4) -0.012(3) -0.011(3) -0.011(3)
C6A 0.063(4) 0.027(3) 0.051(4) -0.015(3) -0.016(3) -0.012(3)
C7A 0.060(4) 0.035(3) 0.051(4) -0.028(3) -0.009(3) -0.007(3)
C8A 0.050(3) 0.029(3) 0.037(3) -0.013(2) -0.009(3) -0.009(2)
C9A 0.027(3) 0.025(2) 0.041(3) -0.018(2) -0.012(2) 0.002(2)
C10A 0.037(3) 0.019(2) 0.037(3) -0.009(2) -0.010(2) -0.002(2)
C11A 0.026(2) 0.022(2) 0.033(3) -0.016(2) -0.008(2) 0.0046(19)
N1A 0.023(2) 0.0213(19) 0.033(2) -0.0145(17) -0.0107(18) 0.0019(15)
C12A 0.025(2) 0.021(2) 0.023(2) -0.0116(19) -0.0044(19) 0.0001(18)
C13A 0.026(3) 0.033(3) 0.037(3) -0.022(2) -0.005(2) 0.006(2)
C14A 0.027(2) 0.023(2) 0.023(2) -0.0133(19) -0.007(2) 0.0004(18)
O14A 0.0233(17) 0.0248(16) 0.0316(18) -0.0179(14) -0.0078(14) 0.0008(13)
C15A 0.024(2) 0.022(2) 0.028(3) -0.0131(19) -0.008(2) 0.0011(18)
O15A 0.0229(16) 0.0237(16) 0.0285(18) -0.0168(14) -0.0082(14) 0.0023(13)
O2B 0.0303(19) 0.042(2) 0.042(2) -0.0293(18) -0.0062(17) 0.0008(16)
C1B 0.037(3) 0.029(3) 0.035(3) -0.017(2) 0.008(2) -0.008(2)
C2B 0.030(3) 0.034(3) 0.043(3) -0.020(2) 0.002(2) -0.006(2)
C3B 0.037(3) 0.050(4) 0.068(4) -0.030(3) -0.010(3) 0.006(3)
C4B 0.027(3) 0.062(4) 0.093(6) -0.034(4) 0.000(3) 0.009(3)
C5B 0.053(4) 0.065(5) 0.092(6) -0.045(5) 0.010(4) 0.008(4)
C6B 0.078(6) 0.072(5) 0.092(7) -0.061(5) 0.026(5) 0.000(4)
C7B 0.086(6) 0.069(5) 0.060(5) -0.044(4) 0.027(4) -0.008(4)
C8B 0.068(5) 0.054(4) 0.050(4) -0.035(3) 0.016(3) -0.008(3)
C9B 0.047(4) 0.033(3) 0.045(4) -0.020(3) 0.009(3) -0.013(3)
C10B 0.043(4) 0.050(4) 0.068(5) -0.039(3) 0.013(3) -0.002(3)
C11B 0.050(3) 0.028(3) 0.019(2) -0.013(2) 0.005(2) -0.015(2)
N1N 0.038(2) 0.024(2) 0.024(2) -0.0122(17) -0.0051(18) -0.0080(17)
C12B 0.047(3) 0.031(3) 0.021(2) -0.012(2) -0.010(2) -0.007(2)
C13B 0.067(4) 0.029(3) 0.022(3) -0.006(2) -0.013(3) -0.013(3)
C14B 0.046(3) 0.031(3) 0.023(3) -0.012(2) -0.017(2) -0.003(2)
O14B 0.0341(18) 0.0223(16) 0.0250(17) -0.0123(13) -0.0145(15) -0.0017(13)
C15B 0.048(3) 0.034(3) 0.026(3) -0.013(2) -0.013(2) -0.010(2)
O15B 0.040(2) 0.0226(16) 0.0218(17) -0.0121(13) -0.0072(15) -0.0071(14)
O2C 0.046(2) 0.0310(19) 0.032(2) -0.0152(16) -0.0086(17) -0.0142(16)
C1C 0.036(3) 0.026(2) 0.030(3) -0.016(2) -0.015(2) 0.004(2)
C2C 0.030(3) 0.025(2) 0.031(3) -0.015(2) -0.010(2) -0.002(2)
C3C 0.038(3) 0.030(3) 0.031(3) -0.016(2) -0.006(2) -0.001(2)
C4C 0.043(3) 0.042(3) 0.035(3) -0.023(3) -0.005(3) -0.005(2)
C5C 0.055(4) 0.046(3) 0.047(4) -0.033(3) -0.011(3) -0.005(3)
C6C 0.074(4) 0.034(3) 0.055(4) -0.029(3) -0.018(3) -0.003(3)
C7C 0.064(4) 0.028(3) 0.053(4) -0.017(3) -0.019(3) -0.008(3)
C8C 0.052(3) 0.028(3) 0.033(3) -0.012(2) -0.014(3) -0.007(2)
C9C 0.031(3) 0.028(3) 0.038(3) -0.017(2) -0.018(2) 0.003(2)
C10C 0.038(3) 0.035(3) 0.039(3) -0.024(2) -0.013(2) 0.002(2)
C11C 0.042(3) 0.030(3) 0.033(3) -0.013(2) -0.004(2) -0.014(2)
N1C 0.035(2) 0.030(2) 0.030(2) -0.0150(18) -0.0009(19) -0.0120(18)
C12C 0.068(4) 0.059(4) 0.042(4) -0.036(3) 0.015(3) -0.037(3)
C13C 0.228(12) 0.088(6) 0.036(4) -0.033(4) 0.033(6) -0.114(7)
C14C 0.059(4) 0.038(3) 0.034(3) -0.018(3) -0.002(3) -0.017(3)
O14C 0.0360(19) 0.0279(17) 0.0249(18) -0.0131(14) -0.0068(15) -0.0092(14)
C15C 0.038(4) 0.131(7) 0.158(9) -0.128(7) 0.006(5) -0.014(4)
O15C 0.051(4) 0.075(5) 0.070(5) -0.049(4) 0.007(3) -0.018(3)
O1 0.0242(17) 0.0280(17) 0.0283(18) -0.0183(14) -0.0073(14) -0.0008(13)
O2 0.0337(19) 0.0333(18) 0.0221(18) -0.0129(14) -0.0043(15) -0.0106(15)
C1 0.018(2) 0.019(2) 0.031(3) -0.0148(19) -0.0029(19) 0.0011(17)
C2 0.035(3) 0.035(3) 0.027(3) -0.008(2) -0.009(2) -0.006(2)
O3 0.034(2) 0.035(2) 0.069(3) -0.004(2) -0.023(2) -0.0013(17)
O4 0.033(2) 0.041(3) 0.094(4) -0.004(2) -0.019(2) -0.0026(19)
C3 0.037(3) 0.038(3) 0.055(4) -0.027(3) -0.025(3) 0.005(2)
C4 0.041(4) 0.052(4) 0.105(6) -0.036(4) -0.032(4) 0.008(3)

loop_
_atom_type_symbol
_atom_type_description
_atom_type_scat_dispersion_real
_atom_type_scat_dispersion_imag
_atom_type_scat_source
C C 0.0033 0.0016 'International Tables Vol C Tables 4.2.6.8 and 6.1.1.4'
H H 0.0000 0.0000 'International Tables Vol C Tables 4.2.6.8 and 6.1.1.4'
N N 0.0061 0.0033 'International Tables Vol C Tables 4.2.6.8 and 6.1.1.4'
O O 0.0106 0.0060 'International Tables Vol C Tables 4.2.6.8 and 6.1.1.4'
Cu Cu 0.3201 1.2651 'International Tables Vol C Tables 4.2.6.8 and 6.1.1.4'
Gd Gd -0.1653 3.9035 'International Tables Vol C Tables 4.2.6.8 and 6.1.1.4'

loop_
_geom_angle_atom_site_label_1
_geom_angle_atom_site_label_2
_geom_angle_atom_site_label_3
_geom_angle
_geom_angle_site_symmetry_1
_geom_angle_site_symmetry_3
O14C Gd O15B 67.19(11) . .
O14C Gd O14A 90.78(11) . 2_666
O15B Gd O14A 94.71(11) . 2_666
O14C Gd O15A 145.58(11) . .
O15B Gd O15A 139.62(11) . .
O14A Gd O15A 69.54(10) 2_666 .
O14C Gd O3 129.60(13) . .
O15B Gd O3 95.64(13) . .
O14A Gd O3 139.06(12) 2_666 .
O15A Gd O3 77.12(12) . .
O14C Gd O2 74.02(11) . 2_666
O15B Gd O2 141.05(11) . 2_666
O14A Gd O2 82.14(11) 2_666 2_666
O15A Gd O2 75.45(10) . 2_666
O3 Gd O2 112.10(13) . 2_666
O14C Gd O4 83.48(13) . .
O15B Gd O4 101.32(15) . .
O14A Gd O4 159.24(14) 2_666 .
O15A Gd O4 104.81(13) . .
O3 Gd O4 52.57(14) . .
O2 Gd O4 77.10(14) 2_666 .
O14C Gd O14B 137.27(11) . .
O15B Gd O14B 74.89(10) . .
O14A Gd O14B 73.06(10) 2_666 .
O15A Gd O14B 65.06(10) . .
O3 Gd O14B 71.71(12) . .
O2 Gd O14B 138.58(10) 2_666 .
O4 Gd O14B 123.77(12) . .
O14C Gd C3 107.46(14) . .
O15B Gd C3 100.07(14) . .
O14A Gd C3 159.89(12) 2_666 .
O15A Gd C3 90.40(12) . .
O3 Gd C3 26.10(14) . .
O2 Gd C3 94.56(15) 2_666 .
O4 Gd C3 26.49(14) . .
O14B Gd C3 97.65(14) . .
O14C Gd Cu1 114.67(8) . .
O15B Gd Cu1 126.98(8) . .
O14A Gd Cu1 35.29(7) 2_666 .
O15A Gd Cu1 36.43(7) . .
O3 Gd Cu1 113.18(10) . .
O2 Gd Cu1 67.07(7) 2_666 .
O4 Gd Cu1 131.65(12) . .
O14B Gd Cu1 73.68(7) . .
C3 Gd Cu1 125.50(10) . .
O14C Gd Cu4 34.10(8) . .
O15B Gd Cu4 34.92(8) . .
O14A Gd Cu4 101.67(7) 2_666 .
O15A Gd Cu4 170.54(7) . .
O3 Gd Cu4 109.28(10) . .
O2 Gd Cu4 107.47(8) 2_666 .
O4 Gd Cu4 84.65(12) . .
O14B Gd Cu4 109.67(7) . .
C3 Gd Cu4 98.25(10) . .
Cu1 Gd Cu4 135.806(17) . .
O14C Gd Cu2 164.42(8) . .
O15B Gd Cu2 107.80(8) . .
O14A Gd Cu2 74.67(7) 2_666 .
O15A Gd Cu2 33.21(8) . .
O3 Gd Cu2 64.45(9) . .
O2 Gd Cu2 108.66(7) 2_666 .
O4 Gd Cu2 112.10(10) . .
O14B Gd Cu2 33.19(7) . .
C3 Gd Cu2 87.80(11) . .
Cu1 Gd Cu2 55.471(19) . .
Cu4 Gd Cu2 142.72(2) . .
O14A Cu1 O14A 180.0 2_666 .
O14A Cu1 O15A 93.30(12) 2_666 2_666
O14A Cu1 O15A 86.70(12) . 2_666
O14A Cu1 O15A 86.70(12) 2_666 .
O14A Cu1 O15A 93.30(12) . .
O15A Cu1 O15A 180.0 2_666 .
O14A Cu1 O1 80.19(12) 2_666 .
O14A Cu1 O1 99.81(12) . .
O15A Cu1 O1 92.83(12) 2_666 .
O15A Cu1 O1 87.17(12) . .
O14A Cu1 O1 99.81(12) 2_666 2_666
O14A Cu1 O1 80.19(12) . 2_666
O15A Cu1 O1 87.17(12) 2_666 2_666
O15A Cu1 O1 92.83(12) . 2_666
O1 Cu1 O1 180.0 . 2_666
O14A Cu1 Gd 136.71(9) 2_666 2_666
O14A Cu1 Gd 43.29(9) . 2_666
O15A Cu1 Gd 46.39(8) 2_666 2_666
O15A Cu1 Gd 133.61(8) . 2_666
O1 Cu1 Gd 86.07(7) . 2_666
O1 Cu1 Gd 93.93(7) 2_666 2_666
O14A Cu1 Gd 43.29(9) 2_666 .
O14A Cu1 Gd 136.71(9) . .
O15A Cu1 Gd 133.61(8) 2_666 .
O15A Cu1 Gd 46.39(8) . .
O1 Cu1 Gd 93.93(7) . .
O1 Cu1 Gd 86.07(7) 2_666 .
Gd Cu1 Gd 180.0 2_666 .
O2A Cu2 N1A 94.38(15) . .
O2A Cu2 O14B 95.50(13) . .
N1A Cu2 O14B 170.10(15) . .
O2A Cu2 O15A 177.19(13) . .
N1A Cu2 O15A 84.76(14) . .
O14B Cu2 O15A 85.34(13) . .
O2A Cu2 Gd 139.51(9) . .
N1A Cu2 Gd 125.08(12) . .
O14B Cu2 Gd 45.32(10) . .
O15A Cu2 Gd 41.96(8) . .
O2B Cu3 N1N 93.76(16) . .
O2B Cu3 O14B 176.22(13) . .
N1N Cu3 O14B 84.26(15) . .
O2B Cu3 O1 92.04(13) . .
N1N Cu3 O1 168.93(15) . .
O14B Cu3 O1 90.44(12) . .
O2C Cu4 O14C 176.81(15) . .
O2C Cu4 N1C 93.17(16) . .
O14C Cu4 N1C 85.91(15) . .
O2C Cu4 O15B 99.09(14) . .
O14C Cu4 O15B 82.41(13) . .
N1C Cu4 O15B 163.58(16) . .
O2C Cu4 Gd 140.35(10) . .
O14C Cu4 Gd 41.85(9) . .
N1C Cu4 Gd 122.18(12) . .
O15B Cu4 Gd 42.98(9) . .
C2A O2A Cu2 126.3(3) . .
C2A C1A C11A 121.5(4) . .
C2A C1A C9A 119.5(4) . .
C11A C1A C9A 119.0(4) . .
O2A C2A C1A 125.0(4) . .
O2A C2A C3A 116.7(4) . .
C1A C2A C3A 118.3(4) . .
C4A C3A C2A 122.2(5) . .
C4A C3A H3A 118.9 . .
C2A C3A H3A 118.9 . .
C3A C4A C10A 121.3(5) . .
C3A C4A H4A 119.3 . .
C10A C4A H4A 119.3 . .
C6A C5A C10A 120.9(5) . .
C6A C5A H5A 119.6 . .
C10A C5A H5A 119.6 . .
C7A C6A C5A 119.2(5) . .
C7A C6A H6A 120.4 . .
C5A C6A H6A 120.4 . .
C6A C7A C8A 121.5(5) . .
C6A C7A H7A 119.2 . .
C8A C7A H7A 119.2 . .
C7A C8A C9A 121.8(5) . .
C7A C8A H8A 119.1 . .
C9A C8A H8A 119.1 . .
C8A C9A C10A 116.3(4) . .
C8A C9A C1A 123.9(5) . .
C10A C9A C1A 119.7(4) . .
C4A C10A C5A 120.9(5) . .
C4A C10A C9A 118.9(4) . .
C5A C10A C9A 120.2(5) . .
N1A C11A C1A 127.0(4) . .
N1A C11A H11A 116.5 . .
C1A C11A H11A 116.5 . .
C11A N1A C12A 120.5(4) . .
C11A N1A Cu2 124.4(3) . .
C12A N1A Cu2 114.6(3) . .
N1A C12A C13A 112.1(4) . .
N1A C12A C14A 111.0(4) . .
C13A C12A C14A 107.7(4) . .
N1A C12A C15A 104.9(3) . .
C13A C12A C15A 109.5(4) . .
C14A C12A C15A 111.6(4) . .
C12A C13A H13A 109.5 . .
C12A C13A H13B 109.5 . .
H13A C13A H13B 109.5 . .
C12A C13A H13C 109.5 . .
H13A C13A H13C 109.5 . .
H13B C13A H13C 109.5 . .
O14A C14A C12A 116.5(3) . .
O14A C14A H14A 108.2 . .
C12A C14A H14A 108.2 . .
O14A C14A H14B 108.2 . .
C12A C14A H14B 108.2 . .
H14A C14A H14B 107.3 . .
C14A O14A Cu1 129.8(3) . .
C14A O14A Gd 122.3(2) . 2_666
Cu1 O14A Gd 101.42(12) . 2_666
O15A C15A C12A 110.6(4) . .
O15A C15A H15A 109.5 . .
C12A C15A H15A 109.5 . .
O15A C15A H15B 109.5 . .
C12A C15A H15B 109.5 . .
H15A C15A H15B 108.1 . .
C15A O15A Cu2 105.5(2) . .
C15A O15A Cu1 114.4(3) . .
Cu2 O15A Cu1 106.36(14) . .
C15A O15A Gd 126.9(2) . .
Cu2 O15A Gd 104.83(13) . .
Cu1 O15A Gd 97.17(11) . .
C2B O2B Cu3 127.1(3) . .
C2B C1B C11B 121.8(5) . .
C2B C1B C9B 119.8(5) . .
C11B C1B C9B 118.5(5) . .
O2B C2B C1B 124.9(5) . .
O2B C2B C3B 115.7(5) . .
C1B C2B C3B 119.3(5) . .
C4B C3B C2B 121.1(6) . .
C4B C3B H3B 119.5 . .
C2B C3B H3B 119.5 . .
C3B C4B C10B 121.4(6) . .
C3B C4B H4B 119.3 . .
C10B C4B H4B 119.3 . .
C6B C5B C10B 121.3(8) . .
C6B C5B H5B 119.3 . .
C10B C5B H5B 119.3 . .
C5B C6B C7B 119.2(7) . .
C5B C6B H6B 120.4 . .
C7B C6B H6B 120.4 . .
C8B C7B C6B 122.0(8) . .
C8B C7B H7B 119.0 . .
C6B C7B H7B 119.0 . .
C7B C8B C9B 120.5(8) . .
C7B C8B H8B 119.7 . .
C9B C8B H8B 119.7 . .
C10B C9B C8B 117.1(6) . .
C10B C9B C1B 119.2(5) . .
C8B C9B C1B 123.8(6) . .
C9B C10B C5B 119.9(7) . .
C9B C10B C4B 119.2(5) . .
C5B C10B C4B 121.0(7) . .
N1N C11B C1B 127.3(5) . .
N1N C11B H11B 116.3 . .
C1B C11B H11B 116.3 . .
C11B N1N C12B 121.1(4) . .
C11B N1N Cu3 124.8(4) . .
C12B N1N Cu3 114.1(3) . .
N1N C12B C14B 105.6(3) . .
N1N C12B C15B 110.2(4) . .
C14B C12B C15B 114.0(5) . .
N1N C12B C13B 111.2(4) . .
C14B C12B C13B 109.0(4) . .
C15B C12B C13B 106.8(4) . .
C12B C13B H13D 109.5 . .
C12B C13B H13E 109.5 . .
H13D C13B H13E 109.5 . .
C12B C13B H13F 109.5 . .
H13D C13B H13F 109.5 . .
H13E C13B H13F 109.5 . .
O14B C14B C12B 110.3(4) . .
O14B C14B H14C 109.6 . .
C12B C14B H14C 109.6 . .
O14B C14B H14D 109.6 . .
C12B C14B H14D 109.6 . .
H14C C14B H14D 108.1 . .
C14B O14B Cu2 119.5(3) . .
C14B O14B Cu3 106.4(3) . .
Cu2 O14B Cu3 103.45(13) . .
C14B O14B Gd 116.7(3) . .
Cu2 O14B Gd 101.49(13) . .
Cu3 O14B Gd 108.17(13) . .
O15B C15B C12B 115.6(4) . .
O15B C15B H15X 108.4 . .
C12B C15B H15X 108.4 . .
O15B C15B H15Y 108.4 . .
C12B C15B H15Y 108.4 . .
H15X C15B H15Y 107.4 . .
C15B O15B Cu4 118.5(3) . .
C15B O15B Gd 136.6(3) . .
Cu4 O15B Gd 102.09(14) . .
C2C O2C Cu4 126.9(3) . .
C2C C1C C11C 121.7(4) . .
C2C C1C C9C 119.7(4) . .
C11C C1C C9C 118.6(4) . .
O2C C2C C1C 125.6(4) . .
O2C C2C C3C 116.3(4) . .
C1C C2C C3C 118.1(4) . .
C4C C3C C2C 122.1(5) . .
C4C C3C H3C 118.9 . .
C2C C3C H3C 118.9 . .
C3C C4C C10C 121.8(5) . .
C3C C4C H4C 119.1 . .
C10C C4C H4C 119.1 . .
C6C C5C C10C 121.3(5) . .
C6C C5C H5C 119.4 . .
C10C C5C H5C 119.4 . .
C5C C6C C7C 120.1(5) . .
C5C C6C H6C 119.9 . .
C7C C6C H6C 119.9 . .
C6C C7C C8C 119.9(5) . .
C6C C7C H7C 120.1 . .
C8C C7C H7C 120.1 . .
C7C C8C C9C 121.8(5) . .
C7C C8C H8C 119.1 . .
C9C C8C H8C 119.1 . .
C10C C9C C8C 117.0(4) . .
C10C C9C C1C 119.5(4) . .
C8C C9C C1C 123.5(5) . .
C9C C10C C5C 119.9(5) . .
C9C C10C C4C 118.6(4) . .
C5C C10C C4C 121.4(5) . .
N1C C11C C1C 125.1(5) . .
N1C C11C H11C 117.5 . .
C1C C11C H11C 117.5 . .
C11C N1C C12C 122.4(4) . .
C11C N1C Cu4 126.4(4) . .
C12C N1C Cu4 110.7(3) . .
N1C C12C C14C 105.2(5) . .
N1C C12C C13C 115.4(5) . .
C14C C12C C13C 109.5(6) . .
N1C C12C C15C 103.2(6) . .
C14C C12C C15C 110.4(5) . .
C13C C12C C15C 112.7(7) . .
C12C C13C H13G 109.5 . .
C12C C13C H13H 109.5 . .
H13G C13C H13H 109.5 . .
C12C C13C H13I 109.5 . .
H13G C13C H13I 109.5 . .
H13H C13C H13I 109.5 . .
O14C C14C C12C 110.6(5) . .
O14C C14C H14E 109.5 . .
C12C C14C H14E 109.5 . .
O14C C14C H14F 109.5 . .
C12C C14C H14F 109.5 . .
H14E C14C H14F 108.1 . .
C14C O14C Cu4 111.4(3) . .
C14C O14C Gd 140.2(3) . .
Cu4 O14C Gd 104.05(14) . .
O15C C15C O16C 102.2(8) . .
O15C C15C C12C 122.7(8) . .
O16C C15C C12C 90.4(8) . .
O15C C15C H15E 109.5 . .
O16C C15C H15E 121.3 . .
C12C C15C H15E 110.3 . .
O15C C15C H15F 106.6 . .
C12C C15C H15F 107.1 . .
H15E C15C H15F 97.6 . .
O16C C15C H15G 111.8 . .
C12C C15C H15G 111.6 . .
H15E C15C H15G 109.9 . .
H15F C15C H15G 119.4 . .
C15C O15C H15C 109.5 . .
C15C O16C H16C 108.8 . .
C1 O1 Cu3 129.1(3) . .
C1 O1 Cu1 117.8(3) . .
Cu3 O1 Cu1 105.01(12) . .
C1 O2 Gd 145.7(3) . 2_666
O2 C1 O1 122.9(4) . .
O2 C1 C2 120.2(4) . .
O1 C1 C2 116.9(4) . .
C1 C2 H2A 109.5 . .
C1 C2 H2B 109.5 . .
H2A C2 H2B 109.5 . .
C1 C2 H2C 109.5 . .
H2A C2 H2C 109.5 . .
H2B C2 H2C 109.5 . .
C3 O3 Gd 94.4(3) . .
C3 O4 Gd 93.0(3) . .
O3 C3 O4 120.0(5) . .
O3 C3 C4 118.9(5) . .
O4 C3 C4 121.2(5) . .
O3 C3 Gd 59.5(3) . .
O4 C3 Gd 60.5(3) . .
C4 C3 Gd 176.0(4) . .
C3 C4 H4D 109.5 . .
C3 C4 H4E 109.5 . .
H4D C4 H4E 109.5 . .
C3 C4 H4F 109.5 . .
H4D C4 H4F 109.5 . .
H4E C4 H4F 109.5 . .
N10 C10 C20 177(2) . .
C10 C20 H20A 109.5 . .
C10 C20 H20B 109.5 . .
H20A C20 H20B 109.5 . .
C10 C20 H20C 109.5 . .
H20A C20 H20C 109.5 . .
H20B C20 H20C 109.5 . .
N20 C30 C40 177(3) . .
C30 C40 H40A 109.5 . .
C30 C40 H40B 109.5 . .
H40A C40 H40B 109.5 . .
C30 C40 H40C 109.5 . .
H40A C40 H40C 109.5 . .
H40B C40 H40C 109.5 . .

loop_
_geom_bond_atom_site_label_1
_geom_bond_atom_site_label_2
_geom_bond_distance
_geom_bond_site_symmetry_2
Gd O14C 2.286(3) .
Gd O15B 2.317(3) .
Gd O14A 2.322(3) 2_666
Gd O15A 2.422(3) .
Gd O3 2.432(4) .
Gd O2 2.436(3) 2_666
Gd O4 2.454(4) .
Gd O14B 2.541(3) .
Gd C3 2.815(5) .
Gd Cu1 3.3190(7) .
Gd Cu4 3.3229(10) .
Gd Cu2 3.5022(12) .
Cu1 O14A 1.956(3) 2_666
Cu1 O14A 1.956(3) .
Cu1 O15A 1.987(3) 2_666
Cu1 O15A 1.987(3) .
Cu1 O1 2.399(3) .
Cu1 O1 2.399(3) 2_666
Cu1 Gd 3.3189(7) 2_666
Cu2 O2A 1.887(3) .
Cu2 N1A 1.913(4) .
Cu2 O14B 1.956(3) .
Cu2 O15A 1.984(3) .
Cu3 O2B 1.895(3) .
Cu3 N1N 1.924(4) .
Cu3 O14B 1.976(3) .
Cu3 O1 1.994(3) .
Cu4 O2C 1.885(3) .
Cu4 O14C 1.920(3) .
Cu4 N1C 1.927(4) .
Cu4 O15B 1.946(3) .
O2A C2A 1.307(5) .
C1A C2A 1.415(6) .
C1A C11A 1.429(7) .
C1A C9A 1.443(6) .
C2A C3A 1.430(7) .
C3A C4A 1.347(7) .
C3A H3A 0.9500 .
C4A C10A 1.413(7) .
C4A H4A 0.9500 .
C5A C6A 1.378(8) .
C5A C10A 1.416(7) .
C5A H5A 0.9500 .
C6A C7A 1.372(8) .
C6A H6A 0.9500 .
C7A C8A 1.373(7) .
C7A H7A 0.9500 .
C8A C9A 1.419(7) .
C8A H8A 0.9500 .
C9A C10A 1.422(7) .
C11A N1A 1.291(5) .
C11A H11A 0.9500 .
N1A C12A 1.488(6) .
C12A C13A 1.529(6) .
C12A C14A 1.532(6) .
C12A C15A 1.532(6) .
C13A H13A 0.9800 .
C13A H13B 0.9800 .
C13A H13C 0.9800 .
C14A O14A 1.417(5) .
C14A H14A 0.9900 .
C14A H14B 0.9900 .
O14A Gd 2.322(3) 2_666
C15A O15A 1.431(5) .
C15A H15A 0.9900 .
C15A H15B 0.9900 .
O2B C2B 1.311(6) .
C1B C2B 1.407(8) .
C1B C11B 1.419(8) .
C1B C9B 1.462(7) .
C2B C3B 1.436(8) .
C3B C4B 1.354(8) .
C3B H3B 0.9500 .
C4B C10B 1.441(10) .
C4B H4B 0.9500 .
C5B C6B 1.338(12) .
C5B C10B 1.427(8) .
C5B H5B 0.9500 .
C6B C7B 1.381(12) .
C6B H6B 0.9500 .
C7B C8B 1.379(9) .
C7B H7B 0.9500 .
C8B C9B 1.411(9) .
C8B H8B 0.9500 .
C9B C10B 1.409(9) .
C11B N1N 1.295(6) .
C11B H11B 0.9500 .
N1N C12B 1.491(6) .
C12B C14B 1.508(7) .
C12B C15B 1.518(7) .
C12B C13B 1.548(7) .
C13B H13D 0.9800 .
C13B H13E 0.9800 .
C13B H13F 0.9800 .
C14B O14B 1.436(5) .
C14B H14C 0.9900 .
C14B H14D 0.9900 .
C15B O15B 1.410(6) .
C15B H15X 0.9900 .
C15B H15Y 0.9900 .
O2C C2C 1.305(5) .
C1C C2C 1.413(7) .
C1C C11C 1.425(7) .
C1C C9C 1.455(6) .
C2C C3C 1.424(7) .
C3C C4C 1.347(7) .
C3C H3C 0.9500 .
C4C C10C 1.418(7) .
C4C H4C 0.9500 .
C5C C6C 1.352(8) .
C5C C10C 1.418(7) .
C5C H5C 0.9500 .
C6C C7C 1.388(8) .
C6C H6C 0.9500 .
C7C C8C 1.389(7) .
C7C H7C 0.9500 .
C8C C9C 1.412(7) .
C8C H8C 0.9500 .
C9C C10C 1.411(7) .
C11C N1C 1.300(6) .
C11C H11C 0.9500 .
N1C C12C 1.484(7) .
C12C C14C 1.526(8) .
C12C C13C 1.528(9) .
C12C C15C 1.558(12) .
C13C H13G 0.9800 .
C13C H13H 0.9800 .
C13C H13I 0.9800 .
C14C O14C 1.409(6) .
C14C H14E 0.9900 .
C14C H14F 0.9900 .
C15C O15C 1.379(8) .
C15C O16C 1.484(16) .
C15C H15E 0.9757 .
C15C H15F 0.9895 .
C15C H15G 0.9882 .
O15C H15G 0.4790 .
O15C H15C 0.8400 .
O16C H15F 0.7184 .
O16C H16C 0.8400 .
O1 C1 1.285(5) .
O2 C1 1.232(5) .
O2 Gd 2.436(3) 2_666
C1 C2 1.512(7) .
C2 H2A 0.9800 .
C2 H2B 0.9800 .
C2 H2C 0.9800 .
O3 C3 1.242(7) .
O4 C3 1.257(6) .
C3 C4 1.490(8) .
C4 H4D 0.9800 .
C4 H4E 0.9800 .
C4 H4F 0.9800 .
N10 C10 1.14(2) .
C10 C20 1.34(2) .
C20 H20A 0.9800 .
C20 H20B 0.9800 .
C20 H20C 0.9800 .
N20 C30 1.09(3) .
C30 C40 1.33(3) .
C40 H40A 0.9800 .
C40 H40B 0.9800 .
C40 H40C 0.9800 .

loop_
_geom_hbond_atom_site_label_D
_geom_hbond_atom_site_label_H
_geom_hbond_atom_site_label_A
_geom_hbond_distance_DH
_geom_hbond_distance_HA
_geom_hbond_distance_DA
_geom_hbond_angle_DHA
_geom_hbond_site_symmetry_A
C13A H13C O16C 0.98 2.55 3.240(15) 127.1 2_566
C15A H15A O2B 0.99 2.49 3.397(6) 152.9 2_666
C14B H14C O2A 0.99 2.50 3.083(5) 117.1 .
C14B H14D O3 0.99 2.51 3.154(7) 122.0 .
C13C H13G O16C 0.98 2.43 3.365(16) 159.8 2_556
C14C H14E O2 0.99 2.47 3.084(6) 120.0 2_666
O15C H15C O4 0.84 2.00 2.787(8) 155.7 .
O16C H16C N20 0.84 2.23 3.00(3) 154.1 .
